data_7209526
loop_
_publ_author_name
'Zhao, Xiao-Qing'
'Liu, Xu-Hui'
'Li, Ji-Jing'
'Zhao, Bin'

_publ_section_title
;
 Syntheses, structures, photoluminescence and magnetic properties of
 four-connected lanthanide--tricarboxylate coordination polymers
;
_journal_issue 17
_journal_name_full CrystEngComm
_journal_page_first 3308
_journal_paper_doi 10.1039/c2ce26695d
_journal_volume 15
_journal_year 2013
_chemical_formula_sum 'C10 H11 Gd O10'
_chemical_formula_weight 448.44
_chemical_name_systematic
;
?
;
_space_group_IT_number 14
_symmetry_cell_setting monoclinic
_symmetry_space_group_name_Hall '-P 2ybc'
_symmetry_space_group_name_H-M 'P 1 21/c 1'
_atom_sites_solution_hydrogens geom
_atom_sites_solution_primary direct
_atom_sites_solution_secondary difmap
_audit_creation_method SHELXL-97
_cell_angle_alpha 90.00
_cell_angle_beta 100.505(3)
_cell_angle_gamma 90.00
_cell_formula_units_Z 4
_cell_length_a 8.9811(3)
_cell_length_b 15.7995(6)
_cell_length_c 8.9343(3)
_cell_measurement_reflns_used 1085
_cell_measurement_temperature 150(2)
_cell_measurement_theta_max 28.7933
_cell_measurement_theta_min 2.5105
_cell_volume 1246.50(8)
_computing_cell_refinement
;
CrysAlisPro, Oxford Diffraction Ltd.,
Version 1.171.33.48 (release 15-09-2009 CrysAlis171 .NET)
(compiled Sep 15 2009,11:49:04)
;
_computing_data_collection
;
CrysAlisPro, Oxford Diffraction Ltd.,
Version 1.171.33.48 (release 15-09-2009 CrysAlis171 .NET)
(compiled Sep 15 2009,11:49:04)
;
_computing_data_reduction
;
CrysAlisPro, Oxford Diffraction Ltd.,
Version 1.171.33.48 (release 15-09-2009 CrysAlis171 .NET)
(compiled Sep 15 2009,11:49:04)
;
_computing_molecular_graphics 'Bruker SHELXTL'
_computing_publication_material 'Bruker SHELXTL'
_computing_structure_refinement 'SHELXL-97 (Sheldrick, 1997)'
_computing_structure_solution 'SHELXS-97 (Sheldrick, 1990)'
_diffrn_ambient_temperature 150(2)
_diffrn_detector_area_resol_mean 16.2116
_diffrn_measured_fraction_theta_full 1.000
_diffrn_measured_fraction_theta_max 1.000
_diffrn_measurement_device_type 'SuperNova, Single source at offset), Eos'
_diffrn_measurement_method '\w scans'
_diffrn_radiation_monochromator graphite
_diffrn_radiation_source 'fine-focus sealed tube'
_diffrn_radiation_type MoK\a
_diffrn_radiation_wavelength 0.71073
_diffrn_reflns_av_R_equivalents 0.0385
_diffrn_reflns_av_sigmaI/netI 0.0380
_diffrn_reflns_limit_h_max 10
_diffrn_reflns_limit_h_min -10
_diffrn_reflns_limit_k_max 10
_diffrn_reflns_limit_k_min -18
_diffrn_reflns_limit_l_max 10
_diffrn_reflns_limit_l_min -10
_diffrn_reflns_number 8028
_diffrn_reflns_theta_full 25.01
_diffrn_reflns_theta_max 25.01
_diffrn_reflns_theta_min 2.58
_diffrn_standards_number 3908
_exptl_absorpt_coefficient_mu 5.374
_exptl_absorpt_correction_T_max 0.9042
_exptl_absorpt_correction_T_min 0.8208
_exptl_absorpt_correction_type multi-scan
_exptl_absorpt_process_details
;
CrysAlisPro, Oxford Diffraction Ltd.,
Version 1.171.33.48 (release 15-09-2009 CrysAlis171 .NET)
(compiled Sep 15 2009,11:49:04)
Empirical absorption correction using spherical harmonics,
implemented in SCALE3 ABSPACK scaling algorithm.
;
_exptl_crystal_colour colorless
_exptl_crystal_density_diffrn 2.390
_exptl_crystal_density_meas ?
_exptl_crystal_density_method 'not measured'
_exptl_crystal_description block
_exptl_crystal_F_000 860
_exptl_crystal_size_max 0.10
_exptl_crystal_size_mid 0.05
_exptl_crystal_size_min 0.05
_refine_diff_density_max 0.589
_refine_diff_density_min -0.528
_refine_diff_density_rms 0.131
_refine_ls_extinction_method none
_refine_ls_goodness_of_fit_ref 1.072
_refine_ls_hydrogen_treatment constr
_refine_ls_matrix_type full
_refine_ls_number_parameters 199
_refine_ls_number_reflns 2206
_refine_ls_number_restraints 0
_refine_ls_restrained_S_all 1.072
_refine_ls_R_factor_all 0.0319
_refine_ls_R_factor_gt 0.0243
_refine_ls_shift/su_max 0.002
_refine_ls_shift/su_mean 0.000
_refine_ls_structure_factor_coef Fsqd
_refine_ls_weighting_details 'calc w=1/[\s^2^(Fo^2^)+(0.0200P)^2^+1.3523P] where P=(Fo^2^+2Fc^2^)/3'
_refine_ls_weighting_scheme calc
_refine_ls_wR_factor_gt 0.0518
_refine_ls_wR_factor_ref 0.0569
_reflns_number_gt 1877
_reflns_number_total 2206
_reflns_threshold_expression >2sigma(I)
_cod_data_source_file c2ce26695d.txt
_cod_data_source_block 4
_cod_depositor_comments
;
The following automatic conversions were performed:

'_symmetry_cell_setting' value 'Monoclinic' changed to 'monoclinic'
according to /home/saulius/struct/CIF-dictionaries/cif_core.dic
dictionary named 'cif_core.dic' version 2.4.2 from 2011-04-26.

Automatic conversion script
Id: cif_fix_values 1891 2012-01-12 08:04:46Z andrius 

The following automatic conversions were performed:

'_exptl_crystal_density_meas' value 'none' was changed to '?' - the
value is perceived as not measured.

Automatic conversion script
Id: cif_fix_values 3008 2015-01-20 13:52:24Z robertas 
;
_cod_original_sg_symbol_H-M P21/C
_cod_database_code 7209526

loop_
_symmetry_equiv_pos_as_xyz
'x, y, z'
'-x, y+1/2, -z+1/2'
'-x, -y, -z'
'x, -y-1/2, z-1/2'

loop_
_atom_site_label
_atom_site_type_symbol
_atom_site_fract_x
_atom_site_fract_y
_atom_site_fract_z
_atom_site_U_iso_or_equiv
_atom_site_adp_type
_atom_site_occupancy
_atom_site_symmetry_multiplicity
_atom_site_calc_flag
_atom_site_refinement_flags
Gd1 Gd 0.54886(2) 0.126745(16) 1.00601(2) 0.01273(9) Uani 1 1 d .
C1 C 0.1852(5) 0.0895(3) 0.4858(5) 0.0162(11) Uani 1 1 d .
C2 C 0.1760(5) 0.1330(3) 0.6218(5) 0.0161(11) Uani 1 1 d .
C3 C 0.0409(5) 0.1706(3) 0.6381(5) 0.0195(12) Uani 1 1 d .
H3 H 0.0338 0.1976 0.7290 0.023 Uiso 1 1 calc R
C4 C -0.0847(6) 0.1690(4) 0.5213(5) 0.0218(12) Uani 1 1 d .
H4 H -0.1741 0.1959 0.5325 0.026 Uiso 1 1 calc R
C5 C -0.0741(5) 0.1263(3) 0.3872(5) 0.0151(11) Uani 1 1 d .
C6 C 0.0600(5) 0.0864(3) 0.3714(5) 0.0172(11) Uani 1 1 d .
H6 H 0.0652 0.0571 0.2822 0.021 Uiso 1 1 calc R
C7 C 0.3340(5) 0.0004(3) 0.3502(5) 0.0172(11) Uani 1 1 d .
H7A H 0.2359 -0.0237 0.3084 0.021 Uiso 1 1 calc R
H7B H 0.4030 -0.0459 0.3833 0.021 Uiso 1 1 calc R
C8 C 0.3916(5) 0.0497(3) 0.2256(5) 0.0145(11) Uani 1 1 d .
C9 C 0.3074(5) 0.1379(3) 0.7526(5) 0.0153(11) Uani 1 1 d .
C10 C -0.2072(5) 0.1258(3) 0.2574(5) 0.0179(11) Uani 1 1 d .
O1 O 0.3203(4) 0.0513(2) 0.4782(3) 0.0214(8) Uani 1 1 d .
O2 O 0.4110(4) 0.1267(2) 0.2318(4) 0.0220(8) Uani 1 1 d .
O3 O 0.4236(3) 0.0061(2) 0.1161(3) 0.0161(7) Uani 1 1 d .
O4 O 0.4413(4) 0.1497(2) 0.7332(3) 0.0199(8) Uani 1 1 d .
O5 O 0.2805(4) 0.1319(2) 0.8864(3) 0.0240(9) Uani 1 1 d .
O6 O -0.2823(4) 0.1938(2) 0.2270(4) 0.0234(8) Uani 1 1 d .
O7 O -0.2387(4) 0.0607(2) 0.1796(4) 0.0263(9) Uani 1 1 d .
O8 O 0.7547(4) 0.1579(2) 0.8845(4) 0.0241(8) Uani 1 1 d .
H8A H 0.8444 0.1405 0.9157 0.029 Uiso 1 1 d R
H8B H 0.7541 0.2062 0.8434 0.029 Uiso 1 1 d R
O9 O 0.5081(4) 0.2740(2) 0.9880(3) 0.0223(8) Uani 1 1 d .
H9A H 0.4869 0.3002 1.0628 0.027 Uiso 1 1 d R
H9B H 0.4680 0.2981 0.9045 0.027 Uiso 1 1 d R
O10 O 0.0379(14) 0.3901(8) 0.5092(13) 0.042(3) Uani 0.50 1 d P
O10' O 0.0202(17) 0.4309(8) 0.4635(15) 0.047(4) Uani 0.50 1 d P

loop_
_atom_site_aniso_label
_atom_site_aniso_U_11
_atom_site_aniso_U_22
_atom_site_aniso_U_33
_atom_site_aniso_U_23
_atom_site_aniso_U_13
_atom_site_aniso_U_12
Gd1 0.01190(14) 0.01549(16) 0.00991(14) -0.00057(10) -0.00038(9) 0.00020(10)
C1 0.017(3) 0.020(3) 0.012(2) 0.005(2) 0.004(2) 0.002(2)
C2 0.013(2) 0.024(3) 0.009(2) 0.000(2) -0.0021(19) -0.002(2)
C3 0.020(3) 0.026(3) 0.011(2) -0.005(2) -0.002(2) 0.008(2)
C4 0.018(3) 0.028(3) 0.019(3) -0.001(2) 0.003(2) 0.007(2)
C5 0.014(2) 0.018(3) 0.011(2) 0.000(2) -0.0034(19) -0.001(2)
C6 0.018(3) 0.019(3) 0.014(2) -0.002(2) 0.004(2) 0.004(2)
C7 0.018(3) 0.021(3) 0.013(2) -0.002(2) 0.0052(19) 0.002(2)
C8 0.008(2) 0.023(3) 0.012(2) -0.003(2) -0.0013(19) 0.004(2)
C9 0.014(3) 0.020(3) 0.010(2) -0.002(2) -0.0047(19) 0.005(2)
C10 0.015(3) 0.027(3) 0.012(2) -0.001(2) 0.003(2) -0.001(2)
O1 0.0152(18) 0.033(2) 0.0163(17) -0.0075(16) 0.0035(14) 0.0041(16)
O2 0.033(2) 0.016(2) 0.0174(18) -0.0052(16) 0.0069(15) -0.0043(17)
O3 0.0195(18) 0.019(2) 0.0107(16) -0.0035(14) 0.0042(13) -0.0003(15)
O4 0.0126(18) 0.031(2) 0.0153(17) 0.0016(16) 0.0004(14) -0.0008(16)
O5 0.0141(18) 0.046(3) 0.0113(17) 0.0012(16) -0.0004(14) -0.0012(17)
O6 0.0205(19) 0.024(2) 0.0219(19) -0.0025(16) -0.0061(15) 0.0066(17)
O7 0.028(2) 0.021(2) 0.0244(19) -0.0059(17) -0.0103(16) 0.0004(17)
O8 0.0175(18) 0.026(2) 0.028(2) 0.0029(17) 0.0031(15) -0.0013(16)
O9 0.038(2) 0.017(2) 0.0107(16) -0.0007(14) 0.0011(14) 0.0088(17)
O10 0.019(5) 0.082(11) 0.028(6) -0.016(6) 0.014(5) -0.013(7)
O10' 0.045(7) 0.044(8) 0.057(9) 0.002(6) 0.022(6) -0.015(6)

loop_
_atom_type_symbol
_atom_type_description
_atom_type_scat_dispersion_real
_atom_type_scat_dispersion_imag
_atom_type_scat_source
C C 0.0033 0.0016 'International Tables Vol C Tables 4.2.6.8 and 6.1.1.4'
H H 0.0000 0.0000 'International Tables Vol C Tables 4.2.6.8 and 6.1.1.4'
Gd Gd -0.1653 3.9035 'International Tables Vol C Tables 4.2.6.8 and 6.1.1.4'
O O 0.0106 0.0060 'International Tables Vol C Tables 4.2.6.8 and 6.1.1.4'

loop_
_geom_angle_atom_site_label_1
_geom_angle_atom_site_label_2
_geom_angle_atom_site_label_3
_geom_angle
_geom_angle_site_symmetry_1
_geom_angle_site_symmetry_3
O9 Gd1 O8 83.53(12) . .
O9 Gd1 O3 149.37(10) . 3_656
O8 Gd1 O3 79.58(11) . 3_656
O9 Gd1 O5 79.03(12) . .
O8 Gd1 O5 125.63(11) . .
O3 Gd1 O5 90.30(11) 3_656 .
O9 Gd1 O7 123.69(12) . 1_656
O8 Gd1 O7 78.24(12) . 1_656
O3 Gd1 O7 77.49(11) 3_656 1_656
O5 Gd1 O7 151.13(12) . 1_656
O9 Gd1 O4 76.14(11) . .
O8 Gd1 O4 73.43(11) . .
O3 Gd1 O4 74.63(11) 3_656 .
O5 Gd1 O4 52.49(10) . .
O7 Gd1 O4 143.14(11) 1_656 .
O9 Gd1 O6 72.50(11) . 1_656
O8 Gd1 O6 82.04(11) . 1_656
O3 Gd1 O6 129.27(11) 3_656 1_656
O5 Gd1 O6 137.53(11) . 1_656
O7 Gd1 O6 52.54(12) 1_656 1_656
O4 Gd1 O6 141.94(12) . 1_656
O9 Gd1 O3 134.69(11) . 1_556
O8 Gd1 O3 141.74(12) . 1_556
O3 Gd1 O3 66.65(11) 3_656 1_556
O5 Gd1 O3 73.75(11) . 1_556
O7 Gd1 O3 77.39(11) 1_656 1_556
O4 Gd1 O3 112.03(10) . 1_556
O6 Gd1 O3 105.30(11) 1_656 1_556
O9 Gd1 O2 87.85(11) . 1_556
O8 Gd1 O2 153.79(11) . 1_556
O3 Gd1 O2 117.67(11) 3_656 1_556
O5 Gd1 O2 76.38(11) . 1_556
O7 Gd1 O2 86.21(11) 1_656 1_556
O4 Gd1 O2 128.22(11) . 1_556
O6 Gd1 O2 71.76(11) 1_656 1_556
O3 Gd1 O2 51.09(10) 1_556 1_556
O9 Gd1 C10 98.47(14) . 1_656
O8 Gd1 C10 78.98(12) . 1_656
O3 Gd1 C10 103.09(13) 3_656 1_656
O5 Gd1 C10 154.22(12) . 1_656
O7 Gd1 C10 25.93(13) 1_656 1_656
O4 Gd1 C10 152.29(12) . 1_656
O6 Gd1 C10 26.61(13) 1_656 1_656
O3 Gd1 C10 91.27(12) 1_556 1_656
O2 Gd1 C10 77.88(12) 1_556 1_656
O9 Gd1 C9 78.33(13) . .
O8 Gd1 C9 99.71(12) . .
O3 Gd1 C9 79.57(12) 3_656 .
O5 Gd1 C9 26.38(12) . .
O7 Gd1 C9 156.96(13) 1_656 .
O4 Gd1 C9 26.28(12) . .
O6 Gd1 C9 150.41(13) 1_656 .
O3 Gd1 C9 91.61(12) 1_556 .
O2 Gd1 C9 102.71(13) 1_556 .
C10 Gd1 C9 176.69(15) 1_656 .
O9 Gd1 C8 111.93(12) . 1_556
O8 Gd1 C8 157.19(12) . 1_556
O3 Gd1 C8 92.52(13) 3_656 1_556
O5 Gd1 C8 75.31(11) . 1_556
O7 Gd1 C8 79.17(12) 1_656 1_556
O4 Gd1 C8 125.34(11) . 1_556
O6 Gd1 C8 86.74(12) 1_656 1_556
O3 Gd1 C8 26.06(12) 1_556 1_556
O2 Gd1 C8 25.16(12) 1_556 1_556
C10 Gd1 C8 82.09(13) 1_656 1_556
C9 Gd1 C8 99.84(13) . 1_556
O1 C1 C6 124.0(4) . .
O1 C1 C2 116.7(4) . .
C6 C1 C2 119.3(4) . .
C3 C2 C1 119.3(4) . .
C3 C2 C9 118.4(4) . .
C1 C2 C9 122.3(4) . .
C2 C3 C4 121.4(4) . .
C2 C3 H3 119.3 . .
C4 C3 H3 119.3 . .
C3 C4 C5 118.8(5) . .
C3 C4 H4 120.6 . .
C5 C4 H4 120.6 . .
C6 C5 C4 120.2(4) . .
C6 C5 C10 120.0(4) . .
C4 C5 C10 119.7(4) . .
C1 C6 C5 121.0(4) . .
C1 C6 H6 119.5 . .
C5 C6 H6 119.5 . .
O1 C7 C8 113.0(4) . .
O1 C7 H7A 109.0 . .
C8 C7 H7A 109.0 . .
O1 C7 H7B 109.0 . .
C8 C7 H7B 109.0 . .
H7A C7 H7B 107.8 . .
O2 C8 O3 121.4(4) . .
O2 C8 C7 122.5(4) . .
O3 C8 C7 116.1(4) . .
O2 C8 Gd1 62.0(3) . 1_554
O3 C8 Gd1 59.9(2) . 1_554
C7 C8 Gd1 170.0(3) . 1_554
O4 C9 O5 119.5(4) . .
O4 C9 C2 122.3(4) . .
O5 C9 C2 118.2(4) . .
O4 C9 Gd1 60.6(2) . .
O5 C9 Gd1 59.5(2) . .
C2 C9 Gd1 173.2(3) . .
O7 C10 O6 121.4(4) . .
O7 C10 C5 120.2(5) . .
O6 C10 C5 118.4(4) . .
O7 C10 Gd1 59.9(2) . 1_454
O6 C10 Gd1 61.5(2) . 1_454
C5 C10 Gd1 178.0(3) . 1_454
C1 O1 C7 119.8(4) . .
C8 O2 Gd1 92.9(3) . 1_554
C8 O3 Gd1 151.7(3) . 3_656
C8 O3 Gd1 94.0(3) . 1_554
Gd1 O3 Gd1 113.35(11) 3_656 1_554
C9 O4 Gd1 93.1(3) . .
C9 O5 Gd1 94.1(3) . .
C10 O6 Gd1 91.9(3) . 1_454
C10 O7 Gd1 94.2(3) . 1_454
Gd1 O8 H8A 123.9 . .
Gd1 O8 H8B 116.4 . .
H8A O8 H8B 111.5 . .
Gd1 O9 H9A 119.3 . .
Gd1 O9 H9B 122.3 . .
H9A O9 H9B 110.7 . .

loop_
_geom_bond_atom_site_label_1
_geom_bond_atom_site_label_2
_geom_bond_distance
_geom_bond_site_symmetry_2
Gd1 O9 2.356(4) .
Gd1 O8 2.361(3) .
Gd1 O3 2.399(3) 3_656
Gd1 O5 2.453(3) .
Gd1 O7 2.461(3) 1_656
Gd1 O4 2.479(3) .
Gd1 O6 2.495(3) 1_656
Gd1 O3 2.504(3) 1_556
Gd1 O2 2.552(3) 1_556
Gd1 C10 2.837(5) 1_656
Gd1 C9 2.840(4) .
Gd1 C8 2.887(5) 1_556
C1 O1 1.368(5) .
C1 C6 1.375(6) .
C1 C2 1.412(6) .
C2 C3 1.383(6) .
C2 C9 1.504(6) .
C3 C4 1.390(6) .
C3 H3 0.9300 .
C4 C5 1.393(7) .
C4 H4 0.9300 .
C5 C6 1.389(6) .
C5 C10 1.506(6) .
C6 H6 0.9300 .
C7 O1 1.421(5) .
C7 C8 1.524(6) .
C7 H7A 0.9700 .
C7 H7B 0.9700 .
C8 O2 1.229(6) .
C8 O3 1.272(5) .
C8 Gd1 2.887(5) 1_554
C9 O4 1.259(5) .
C9 O5 1.265(5) .
C10 O7 1.244(6) .
C10 O6 1.272(6) .
C10 Gd1 2.837(5) 1_454
O2 Gd1 2.552(3) 1_554
O3 Gd1 2.399(3) 3_656
O3 Gd1 2.504(3) 1_554
O6 Gd1 2.495(3) 1_454
O7 Gd1 2.461(3) 1_454
O8 H8A 0.8482 .
O8 H8B 0.8461 .
O9 H9A 0.8371 .
O9 H9B 0.8569 .
O10 O10' 0.764(13) .
